data_4073473
loop_
_publ_author_name
'Fischer, Reinald'
'G\"orls, Helmar'
'Westerhausen, Matthias'

_publ_section_title
;
 Syntheses and Structure of the Solvent-Separated Calcium Cuprate
 [(thf)3Ca(\m-Ph)3Ca(thf)3]+[Ph&#x2212;Cu&#x2212;Ph]-
;
_journal_issue 14
_journal_name_full Organometallics
_journal_page_first 3269
_journal_paper_doi 10.1021/om700353w
_journal_volume 26
_journal_year 2007
_chemical_formula_sum 'C54 H73 Ca2 Cu O6'
_chemical_formula_weight 961.82
_chemical_name_systematic
; 
 ? 
;
_space_group_IT_number 15
_symmetry_cell_setting monoclinic
_symmetry_space_group_name_Hall '-C 2yc'
_symmetry_space_group_name_H-M 'C 1 2/c 1'
_atom_sites_solution_hydrogens geom
_atom_sites_solution_primary direct
_atom_sites_solution_secondary difmap
_audit_creation_method SHELXL-97
_cell_angle_alpha 90.00
_cell_angle_beta 91.917(2)
_cell_angle_gamma 90.00
_cell_formula_units_Z 4
_cell_length_a 22.5330(7)
_cell_length_b 11.2561(4)
_cell_length_c 20.6374(6)
_cell_measurement_temperature 183(2)
_cell_volume 5231.4(3)
_computing_cell_refinement DENZO
_computing_data_collection COLLECT
_computing_data_reduction DENZO
_computing_molecular_graphics SHELXTL/PC
_computing_publication_material SHELXL-97
_computing_structure_refinement 'SHELXL-97 (Sheldrick, 1997)'
_computing_structure_solution 'SHELXS-97 (Sheldrick, 1990)'
_diffrn_ambient_temperature 183(2)
_diffrn_measured_fraction_theta_full 0.995
_diffrn_measured_fraction_theta_max 0.995
_diffrn_measurement_device_type KappaCCD
_diffrn_measurement_method 'phi- + omega-scan'
_diffrn_radiation_monochromator graphite
_diffrn_radiation_source 'fine-focus sealed tube'
_diffrn_radiation_type MoK\a
_diffrn_radiation_wavelength 0.71073
_diffrn_reflns_av_R_equivalents 0.0545
_diffrn_reflns_av_sigmaI/netI 0.0585
_diffrn_reflns_limit_h_max 29
_diffrn_reflns_limit_h_min -29
_diffrn_reflns_limit_k_max 12
_diffrn_reflns_limit_k_min -14
_diffrn_reflns_limit_l_max 26
_diffrn_reflns_limit_l_min -26
_diffrn_reflns_number 18399
_diffrn_reflns_theta_full 27.51
_diffrn_reflns_theta_max 27.51
_diffrn_reflns_theta_min 2.72
_exptl_absorpt_coefficient_mu 0.659
_exptl_absorpt_correction_T_max 0.9198
_exptl_absorpt_correction_T_min 0.8898
_exptl_absorpt_correction_type multi-scan
_exptl_absorpt_process_details
;
[c.f. r.h. blessing, acta cryst. (1995), a51, 33-38]
;
_exptl_crystal_colour colourless
_exptl_crystal_density_diffrn 1.221
_exptl_crystal_density_method 'not measured'
_exptl_crystal_description prism
_exptl_crystal_F_000 2056
_exptl_crystal_size_max 0.04
_exptl_crystal_size_mid 0.04
_exptl_crystal_size_min 0.03
_refine_diff_density_max 0.547
_refine_diff_density_min -0.429
_refine_diff_density_rms 0.057
_refine_ls_extinction_method none
_refine_ls_goodness_of_fit_ref 1.010
_refine_ls_hydrogen_treatment constr
_refine_ls_matrix_type full
_refine_ls_number_parameters 287
_refine_ls_number_reflns 6000
_refine_ls_number_restraints 0
_refine_ls_restrained_S_all 1.010
_refine_ls_R_factor_all 0.0900
_refine_ls_R_factor_gt 0.0488
_refine_ls_shift/su_max 0.000
_refine_ls_shift/su_mean 0.000
_refine_ls_structure_factor_coef Fsqd
_refine_ls_weighting_details 'calc w=1/[\s^2^(Fo^2^)+(0.0639P)^2^+3.9124P] where P=(Fo^2^+2Fc^2^)/3'
_refine_ls_weighting_scheme calc
_refine_ls_wR_factor_gt 0.1136
_refine_ls_wR_factor_ref 0.1316
_reflns_number_gt 3943
_reflns_number_total 6000
_reflns_threshold_expression >2sigma(I)
_cod_data_source_file om700353w-file002.cif
_cod_data_source_block FO2828
_cod_original_sg_symbol_H-M C2/c
_cod_database_code 4073473

loop_
_symmetry_equiv_pos_as_xyz
'x, y, z'
'-x, y, -z+1/2'
'x+1/2, y+1/2, z'
'-x+1/2, y+1/2, -z+1/2'
'-x, -y, -z'
'x, -y, z-1/2'
'-x+1/2, -y+1/2, -z'
'x+1/2, -y+1/2, z-1/2'

loop_
_atom_site_label
_atom_site_type_symbol
_atom_site_fract_x
_atom_site_fract_y
_atom_site_fract_z
_atom_site_U_iso_or_equiv
_atom_site_adp_type
_atom_site_occupancy
_atom_site_symmetry_multiplicity
_atom_site_calc_flag
_atom_site_refinement_flags
Ca Ca 0.45110(2) 0.19995(5) 0.19265(2) 0.03015(14) Uani 1 1 d .
O1 O 0.46466(8) 0.25155(18) 0.08107(8) 0.0427(5) Uani 1 1 d .
O2 O 0.39016(8) 0.04074(19) 0.14890(9) 0.0482(5) Uani 1 1 d .
O3 O 0.36112(8) 0.3171(2) 0.18745(9) 0.0508(5) Uani 1 1 d .
C1 C 0.55686(11) 0.1021(2) 0.19315(11) 0.0335(6) Uani 1 1 d .
C2 C 0.61108(11) 0.1413(2) 0.17012(12) 0.0365(6) Uani 1 1 d .
H2A H 0.6241 0.2190 0.1817 0.044 Uiso 1 1 calc R
C3 C 0.64714(12) 0.0733(3) 0.13132(13) 0.0452(7) Uani 1 1 d .
H3A H 0.6837 0.1048 0.1174 0.054 Uiso 1 1 calc R
C4 C 0.62999(15) -0.0392(3) 0.11308(15) 0.0567(8) Uani 1 1 d .
H4A H 0.6542 -0.0860 0.0862 0.068 Uiso 1 1 calc R
C5 C 0.57704(15) -0.0830(3) 0.13440(16) 0.0578(8) Uani 1 1 d .
H5A H 0.5644 -0.1606 0.1223 0.069 Uiso 1 1 calc R
C6 C 0.54205(13) -0.0136(3) 0.17352(13) 0.0461(7) Uani 1 1 d .
H6A H 0.5059 -0.0465 0.1878 0.055 Uiso 1 1 calc R
C7 C 0.5000 0.3833(3) 0.2500 0.0328(8) Uani 1 2 d S
C8 C 0.52126(13) 0.4529(3) 0.19892(12) 0.0439(7) Uani 1 1 d .
H8A H 0.5367 0.4129 0.1626 0.053 Uiso 1 1 calc R
C9 C 0.52103(18) 0.5757(3) 0.19836(15) 0.0647(10) Uani 1 1 d .
H9A H 0.5355 0.6175 0.1621 0.078 Uiso 1 1 calc R
C10 C 0.5000 0.6370(4) 0.2500 0.0768(17) Uani 1 2 d S
H10A H 0.5000 0.7214 0.2500 0.092 Uiso 1 2 calc SR
C11 C 0.43053(15) 0.3462(3) 0.04970(14) 0.0602(9) Uani 1 1 d .
H11A H 0.4377 0.4224 0.0726 0.072 Uiso 1 1 calc R
H11B H 0.3876 0.3280 0.0501 0.072 Uiso 1 1 calc R
C12 C 0.45044(17) 0.3540(4) -0.01748(16) 0.0734(11) Uani 1 1 d .
H12A H 0.4520 0.4377 -0.0320 0.088 Uiso 1 1 calc R
H12B H 0.4235 0.3090 -0.0474 0.088 Uiso 1 1 calc R
C13 C 0.51169(16) 0.2994(4) -0.01467(16) 0.0746(11) Uani 1 1 d .
H13A H 0.5209 0.2617 -0.0565 0.089 Uiso 1 1 calc R
H13B H 0.5423 0.3599 -0.0039 0.089 Uiso 1 1 calc R
C14 C 0.50829(16) 0.2112(4) 0.03659(15) 0.0664(10) Uani 1 1 d .
H14A H 0.4965 0.1332 0.0181 0.080 Uiso 1 1 calc R
H14B H 0.5474 0.2025 0.0593 0.080 Uiso 1 1 calc R
C15 C 0.38263(17) 0.0172(3) 0.08002(15) 0.0653(10) Uani 1 1 d .
H15A H 0.4216 0.0172 0.0592 0.078 Uiso 1 1 calc R
H15B H 0.3572 0.0788 0.0590 0.078 Uiso 1 1 calc R
C16 C 0.35387(16) -0.1024(3) 0.07354(16) 0.0621(9) Uani 1 1 d .
H16A H 0.3132 -0.0951 0.0544 0.075 Uiso 1 1 calc R
H16B H 0.3773 -0.1551 0.0457 0.075 Uiso 1 1 calc R
C17 C 0.3525(3) -0.1494(5) 0.1400(2) 0.121(2) Uani 1 1 d .
H17A H 0.3138 -0.1880 0.1472 0.145 Uiso 1 1 calc R
H17B H 0.3843 -0.2090 0.1472 0.145 Uiso 1 1 calc R
C18 C 0.36101(18) -0.0522(4) 0.18311(17) 0.0753(12) Uani 1 1 d .
H18A H 0.3857 -0.0770 0.2213 0.090 Uiso 1 1 calc R
H18B H 0.3223 -0.0239 0.1983 0.090 Uiso 1 1 calc R
C19 C 0.30265(13) 0.2664(4) 0.18117(18) 0.0694(11) Uani 1 1 d .
H19A H 0.3022 0.1844 0.1985 0.083 Uiso 1 1 calc R
H19B H 0.2885 0.2650 0.1352 0.083 Uiso 1 1 calc R
C20 C 0.26527(19) 0.3469(6) 0.2202(3) 0.1033(16) Uani 1 1 d .
H20A H 0.2243 0.3504 0.2014 0.124 Uiso 1 1 calc R
H20B H 0.2636 0.3179 0.2654 0.124 Uiso 1 1 calc R
C21 C 0.29279(18) 0.4634(5) 0.21865(18) 0.0879(15) Uani 1 1 d .
H21A H 0.2974 0.4966 0.2630 0.105 Uiso 1 1 calc R
H21B H 0.2684 0.5187 0.1917 0.105 Uiso 1 1 calc R
C22 C 0.35305(15) 0.4445(3) 0.18945(18) 0.0691(10) Uani 1 1 d .
H22A H 0.3537 0.4786 0.1453 0.083 Uiso 1 1 calc R
H22B H 0.3848 0.4823 0.2166 0.083 Uiso 1 1 calc R
Cu Cu 0.2500 0.2500 0.0000 0.04020(15) Uani 1 2 d S
C23 C 0.21870(11) 0.0984(2) 0.02252(13) 0.0379(6) Uani 1 1 d .
C24 C 0.22027(12) 0.0032(3) -0.02085(14) 0.0455(7) Uani 1 1 d .
H24A H 0.2377 0.0165 -0.0615 0.055 Uiso 1 1 calc R
C25 C 0.19837(15) -0.1082(3) -0.00884(17) 0.0602(9) Uani 1 1 d .
H25A H 0.2010 -0.1692 -0.0405 0.072 Uiso 1 1 calc R
C26 C 0.17278(16) -0.1307(3) 0.04904(19) 0.0667(10) Uani 1 1 d .
H26A H 0.1574 -0.2074 0.0578 0.080 Uiso 1 1 calc R
C27 C 0.16944(15) -0.0424(4) 0.09434(17) 0.0666(10) Uani 1 1 d .
H27A H 0.1519 -0.0578 0.1347 0.080 Uiso 1 1 calc R
C28 C 0.19207(13) 0.0714(3) 0.08110(14) 0.0527(8) Uani 1 1 d .
H28A H 0.1892 0.1319 0.1130 0.063 Uiso 1 1 calc R

loop_
_atom_site_aniso_label
_atom_site_aniso_U_11
_atom_site_aniso_U_22
_atom_site_aniso_U_33
_atom_site_aniso_U_23
_atom_site_aniso_U_13
_atom_site_aniso_U_12
Ca 0.0258(2) 0.0368(3) 0.0277(2) -0.0014(2) -0.00144(18) -0.0007(2)
O1 0.0415(10) 0.0574(13) 0.0292(9) 0.0054(8) 0.0014(8) 0.0090(9)
O2 0.0470(11) 0.0567(13) 0.0407(10) -0.0108(9) -0.0006(8) -0.0194(10)
O3 0.0316(10) 0.0715(16) 0.0487(11) -0.0041(10) -0.0051(8) 0.0141(10)
C1 0.0332(13) 0.0383(15) 0.0289(12) 0.0033(10) -0.0011(10) 0.0038(11)
C2 0.0370(14) 0.0373(15) 0.0351(13) 0.0049(11) -0.0011(11) 0.0038(11)
C3 0.0338(14) 0.055(2) 0.0477(15) 0.0082(14) 0.0105(12) 0.0064(13)
C4 0.060(2) 0.057(2) 0.0548(18) -0.0054(15) 0.0167(15) 0.0186(16)
C5 0.068(2) 0.0424(19) 0.064(2) -0.0156(15) 0.0127(16) -0.0030(16)
C6 0.0423(15) 0.0485(19) 0.0478(16) -0.0006(13) 0.0066(12) -0.0041(13)
C7 0.0303(17) 0.032(2) 0.0356(18) 0.000 -0.0053(14) 0.000
C8 0.0527(17) 0.0464(18) 0.0326(13) -0.0035(12) 0.0000(12) -0.0041(13)
C9 0.106(3) 0.045(2) 0.0422(17) 0.0119(14) -0.0066(17) -0.0119(19)
C10 0.136(5) 0.034(3) 0.058(3) 0.000 -0.014(3) 0.000
C11 0.065(2) 0.074(2) 0.0415(16) 0.0044(15) -0.0061(14) 0.0260(18)
C12 0.081(3) 0.092(3) 0.0473(18) 0.0153(18) 0.0031(17) 0.026(2)
C13 0.061(2) 0.114(3) 0.0491(19) 0.019(2) 0.0068(16) 0.012(2)
C14 0.062(2) 0.093(3) 0.0456(17) 0.0173(17) 0.0188(15) 0.0300(19)
C15 0.074(2) 0.077(3) 0.0448(17) -0.0136(16) -0.0049(16) -0.0239(19)
C16 0.067(2) 0.057(2) 0.061(2) -0.0162(16) -0.0133(16) -0.0028(17)
C17 0.204(6) 0.087(4) 0.073(3) -0.017(2) 0.018(3) -0.080(4)
C18 0.089(3) 0.080(3) 0.057(2) -0.0085(18) 0.0097(18) -0.049(2)
C19 0.0304(15) 0.114(3) 0.064(2) -0.014(2) -0.0042(14) 0.0093(17)
C20 0.057(2) 0.141(5) 0.113(4) 0.014(3) 0.024(2) 0.042(3)
C21 0.077(3) 0.135(4) 0.051(2) -0.017(2) -0.0069(18) 0.059(3)
C22 0.061(2) 0.068(3) 0.078(2) -0.0163(19) -0.0171(18) 0.0295(18)
Cu 0.0398(3) 0.0333(3) 0.0473(3) 0.0039(2) -0.0026(2) -0.0036(2)
C23 0.0320(13) 0.0368(16) 0.0444(14) 0.0057(12) -0.0061(11) -0.0012(11)
C24 0.0451(16) 0.0440(18) 0.0469(16) 0.0039(13) -0.0055(12) -0.0036(13)
C25 0.061(2) 0.045(2) 0.074(2) 0.0007(16) -0.0156(17) -0.0087(15)
C26 0.065(2) 0.054(2) 0.079(2) 0.0219(19) -0.0203(19) -0.0232(17)
C27 0.055(2) 0.091(3) 0.0536(19) 0.0271(19) -0.0033(15) -0.0216(19)
C28 0.0508(17) 0.062(2) 0.0452(16) 0.0007(14) -0.0046(13) -0.0114(15)

loop_
_atom_type_symbol
_atom_type_description
_atom_type_scat_dispersion_real
_atom_type_scat_dispersion_imag
_atom_type_scat_source
C C 0.0033 0.0016 'International Tables Vol C Tables 4.2.6.8 and 6.1.1.4'
H H 0.0000 0.0000 'International Tables Vol C Tables 4.2.6.8 and 6.1.1.4'
O O 0.0106 0.0060 'International Tables Vol C Tables 4.2.6.8 and 6.1.1.4'
Ca Ca 0.2262 0.3064 'International Tables Vol C Tables 4.2.6.8 and 6.1.1.4'
Cu Cu 0.3201 1.2651 'International Tables Vol C Tables 4.2.6.8 and 6.1.1.4'

loop_
_geom_angle_atom_site_label_1
_geom_angle_atom_site_label_2
_geom_angle_atom_site_label_3
_geom_angle
_geom_angle_site_symmetry_1
_geom_angle_site_symmetry_3
O1 Ca O2 84.85(7) . .
O1 Ca O3 87.65(6) . .
O2 Ca O3 85.57(7) . .
O1 Ca C7 100.27(6) . .
O2 Ca C7 169.90(5) . .
O3 Ca C7 85.94(7) . .
O1 Ca C1 168.65(8) . 2_655
O2 Ca C1 88.23(7) . 2_655
O3 Ca C1 100.79(7) . 2_655
C7 Ca C1 87.98(7) . 2_655
O1 Ca C1 87.75(7) . .
O2 Ca C1 101.25(8) . .
O3 Ca C1 171.40(8) . .
C7 Ca C1 87.73(7) . .
C1 Ca C1 84.80(9) 2_655 .
O1 Ca Ca 127.29(5) . 2_655
O2 Ca Ca 130.52(5) . 2_655
O3 Ca Ca 126.31(5) . 2_655
C7 Ca Ca 52.39(5) . 2_655
C1 Ca Ca 52.79(5) 2_655 2_655
C1 Ca Ca 52.45(5) . 2_655
O1 Ca C6 87.75(7) . .
O2 Ca C6 75.78(7) . .
O3 Ca C6 161.12(7) . .
C7 Ca C6 112.90(7) . .
C1 Ca C6 81.83(8) 2_655 .
C1 Ca C6 25.57(8) . .
Ca Ca C6 70.13(5) 2_655 .
C14 O1 C11 108.0(2) . .
C14 O1 Ca 130.20(16) . .
C11 O1 Ca 121.43(16) . .
C18 O2 C15 108.0(2) . .
C18 O2 Ca 128.45(17) . .
C15 O2 Ca 123.26(18) . .
C19 O3 C22 106.3(2) . .
C19 O3 Ca 123.5(2) . .
C22 O3 Ca 130.22(18) . .
C2 C1 C6 113.4(2) . .
C2 C1 Ca 105.11(17) . 2_655
C6 C1 Ca 129.04(18) . 2_655
C2 C1 Ca 132.07(18) . .
C6 C1 Ca 100.45(17) . .
Ca C1 Ca 74.76(7) 2_655 .
C3 C2 C1 123.8(3) . .
C4 C3 C2 120.1(3) . .
C3 C4 C5 118.8(3) . .
C4 C5 C6 120.0(3) . .
C5 C6 C1 123.9(3) . .
C5 C6 Ca 151.1(2) . .
C1 C6 Ca 53.98(14) . .
C8 C7 C8 112.5(3) . 2_655
C8 C7 Ca 129.09(15) . 2_655
C8 C7 Ca 104.44(13) 2_655 2_655
C8 C7 Ca 104.44(13) . .
C8 C7 Ca 129.09(15) 2_655 .
Ca C7 Ca 75.22(10) 2_655 .
C9 C8 C7 124.1(3) . .
C10 C9 C8 119.9(3) . .
C9 C10 C9 119.4(5) . 2_655
O1 C11 C12 106.8(3) . .
C11 C12 C13 104.3(3) . .
C14 C13 C12 103.6(3) . .
O1 C14 C13 107.6(3) . .
O2 C15 C16 106.7(3) . .
C17 C16 C15 105.2(3) . .
C18 C17 C16 107.5(4) . .
C17 C18 O2 108.0(3) . .
O3 C19 C20 104.0(3) . .
C21 C20 C19 106.7(4) . .
C20 C21 C22 105.7(3) . .
O3 C22 C21 105.4(3) . .
C23 Cu C23 180.0(2) 7 .
C24 C23 C28 114.1(3) . .
C24 C23 Cu 120.8(2) . .
C28 C23 Cu 125.1(2) . .
C25 C24 C23 124.6(3) . .
C26 C25 C24 119.4(3) . .
C25 C26 C27 119.8(3) . .
C26 C27 C28 120.0(3) . .
C23 C28 C27 122.2(3) . .

loop_
_geom_bond_atom_site_label_1
_geom_bond_atom_site_label_2
_geom_bond_distance
_geom_bond_site_symmetry_2
Ca O1 2.4042(17) .
Ca O2 2.4143(18) .
Ca O3 2.4182(18) .
Ca C7 2.605(3) .
Ca C1 2.613(2) 2_655
Ca C1 2.625(2) .
Ca Ca 3.1799(9) 2_655
Ca C6 3.192(3) .
O1 C14 1.440(3) .
O1 C11 1.453(4) .
O2 C18 1.434(4) .
O2 C15 1.450(3) .
O3 C19 1.438(4) .
O3 C22 1.446(4) .
C1 C2 1.397(4) .
C1 C6 1.401(4) .
C1 Ca 2.613(2) 2_655
C2 C3 1.390(4) .
C3 C4 1.374(4) .
C4 C5 1.376(5) .
C5 C6 1.388(4) .
C7 C8 1.410(3) .
C7 C8 1.410(3) 2_655
C7 Ca 2.605(3) 2_655
C8 C9 1.383(4) .
C9 C10 1.367(4) .
C10 C9 1.367(4) 2_655
C11 C12 1.474(4) .
C12 C13 1.510(5) .
C13 C14 1.455(5) .
C15 C16 1.498(5) .
C16 C17 1.471(6) .
C17 C18 1.419(5) .
C19 C20 1.492(6) .
C20 C21 1.451(7) .
C21 C22 1.519(5) .
Cu C23 1.910(3) 7
Cu C23 1.910(3) .
C23 C24 1.397(4) .
C23 C28 1.401(4) .
C24 C25 1.373(4) .
C25 C26 1.367(5) .
C26 C27 1.368(5) .
C27 C28 1.409(5) .
